data_9009477
loop_
_publ_author_name
'Varaksina, T. V.'
'Fundamensky, V. S.'
'Filatov, S. K.'
'Vergasova, L. P.'

_publ_section_title
;
 The crystal structure of kamchatkite, a new naturally occuring
 oxychloride sulphate of potassium and copper
;
_journal_name_full 'Mineralogical Magazine'
_journal_page_first 613
_journal_page_last 616
_journal_paper_doi 10.1180/minmag.1990.054.377.14
_journal_volume 54
_journal_year 1990
_chemical_compound_source 'Tolbachik Main Fracture eruption, Kamchatka, Russia'
_chemical_formula_sum 'Cl Cu3 K O9 S2'
_chemical_name_mineral Kamchatkite
_space_group_IT_number 33
_symmetry_space_group_name_Hall 'P 2c -2n'
_symmetry_space_group_name_H-M 'P n a 21'
_cell_angle_alpha 90
_cell_angle_beta 90
_cell_angle_gamma 90
_cell_length_a 9.741
_cell_length_b 12.858
_cell_length_c 7.001
_cell_formula_units_Z 4
_cell_volume 876.874
_database_code_amcsd 0014493
_exptl_crystal_density_diffrn 3.585
_cod_original_formula_sum 'K Cu3 S2 O9 Cl'
_cod_database_code 9009477

loop_
_space_group_symop_operation_xyz
x,y,z
1/2+x,1/2-y,z
1/2-x,1/2+y,1/2+z
-x,-y,1/2+z

loop_
_atom_site_label
_atom_site_fract_x
_atom_site_fract_y
_atom_site_fract_z
_atom_site_U_iso_or_equiv
K 0.13460 0.57450 0.84720 0.02774
Cu1 0.15200 0.14914 0.83630 0.01229
Cu2 0.22210 0.90739 0.83530 0.01203
Cu3 -0.00120 -0.00090 0.08110 0.01115
S1 0.16940 0.85420 0.33940 0.01026
S2 0.07100 0.20970 0.33530 0.01165
O1 0.17590 0.92500 0.50690 0.01267
O2 0.04550 0.79070 0.31880 0.01305
O3 0.20650 0.29300 0.84230 0.01672
O4 0.17220 0.92210 0.16450 0.02153
O5 0.07930 0.78880 0.84580 0.01393
O6 0.12870 0.15690 0.49910 0.02026
O7 0.11540 0.32110 0.35090 0.01710
O8 0.11710 0.15400 0.16230 0.01140
O9 0.07970 0.01010 0.82270 0.00887
Cl 0.13440 0.55860 0.33960 0.02128

loop_
_cod_related_entry_id
_cod_related_entry_database
_cod_related_entry_code
1 AMCSD 0014493
